data_7122236
loop_
_publ_author_name
'Zhao, Xiangyu'
'Yang, Dawei'
'Zhang, Yahui'
'Wang, Baomin'
'Qu, Jingping'

_publ_section_title
;
 Terminal alkyne insertion into a thiolate-bridged dirhodium hydride
 complex derived from heterolytic cleavage of H<sub>2</sub>.
;
_journal_issue 79
_journal_name_full 'Chemical communications (Cambridge, England)'
_journal_page_first 11112
_journal_page_last 11115
_journal_paper_doi 10.1039/c8cc05738a
_journal_volume 54
_journal_year 2018
_chemical_formula_sum 'C61 H67 B Cl4 Rh2 S2'
_chemical_formula_weight 1222.70
_space_group_IT_number 2
_space_group_name_Hall '-P 1'
_space_group_name_H-M_alt 'P -1'
_symmetry_cell_setting triclinic
_symmetry_space_group_name_Hall '-P 1'
_symmetry_space_group_name_H-M 'P -1'
_atom_sites_solution_hydrogens geom
_atom_sites_solution_primary direct
_atom_sites_solution_secondary difmap
_audit_creation_method SHELXL-97
_audit_update_record
;
2017-07-01 deposited with the CCDC.
2018-08-17 downloaded from the CCDC.
;
_cell_angle_alpha 88.3611(14)
_cell_angle_beta 76.5046(13)
_cell_angle_gamma 80.2492(13)
_cell_formula_units_Z 2
_cell_length_a 11.8737(5)
_cell_length_b 13.8883(6)
_cell_length_c 17.6708(8)
_cell_measurement_reflns_used 9131
_cell_measurement_temperature 100(2)
_cell_measurement_theta_max 27.54
_cell_measurement_theta_min 2.87
_cell_volume 2792.4(2)
_computing_cell_refinement 'Bruker SAINT'
_computing_data_collection 'Bruker APEX2'
_computing_data_reduction 'Bruker SAINT'
_computing_molecular_graphics 'Bruker SHELXTL'
_computing_publication_material 'Bruker SHELXTL'
_computing_structure_refinement 'SHELXL-2014 (Sheldrick 2014)'
_computing_structure_solution 'SHELXS-97 (Sheldrick 2008)'
_diffrn_ambient_temperature 100(2)
_diffrn_measured_fraction_theta_full 0.996
_diffrn_measured_fraction_theta_max 0.996
_diffrn_measurement_device_type 'Bruker APEX-II CCD'
_diffrn_measurement_method '\f and \w scans'
_diffrn_radiation_type MoK\a
_diffrn_radiation_wavelength 0.71073
_diffrn_reflns_av_R_equivalents 0.0384
_diffrn_reflns_av_sigmaI/netI 0.0204
_diffrn_reflns_limit_h_max 14
_diffrn_reflns_limit_h_min -14
_diffrn_reflns_limit_k_max 16
_diffrn_reflns_limit_k_min -16
_diffrn_reflns_limit_l_max 21
_diffrn_reflns_limit_l_min -21
_diffrn_reflns_number 71858
_diffrn_reflns_theta_full 25.00
_diffrn_reflns_theta_max 25.00
_diffrn_reflns_theta_min 2.59
_diffrn_standards_number 0
_exptl_absorpt_coefficient_mu 0.896
_exptl_absorpt_correction_T_max 0.7940
_exptl_absorpt_correction_T_min 0.6630
_exptl_absorpt_correction_type empirical
_exptl_absorpt_process_details SADABS
_exptl_crystal_colour brown
_exptl_crystal_density_diffrn 1.454
_exptl_crystal_density_method 'not measured'
_exptl_crystal_description block
_exptl_crystal_F_000 1256
_exptl_crystal_size_max 0.42
_exptl_crystal_size_mid 0.32
_exptl_crystal_size_min 0.30
_refine_diff_density_max 1.060
_refine_diff_density_min -1.636
_refine_diff_density_rms 0.085
_refine_ls_extinction_method none
_refine_ls_goodness_of_fit_ref 1.003
_refine_ls_hydrogen_treatment 'riding mode'
_refine_ls_matrix_type full
_refine_ls_number_parameters 613
_refine_ls_number_reflns 9784
_refine_ls_number_restraints 2
_refine_ls_restrained_S_all 1.003
_refine_ls_R_factor_all 0.0363
_refine_ls_R_factor_gt 0.0317
_refine_ls_shift/su_max 0.002
_refine_ls_shift/su_mean 0.000
_refine_ls_structure_factor_coef Fsqd
_refine_ls_weighting_details 'calc w=1/[\s^2^(Fo^2^)+(0.0509P)^2^+6.1119P] where P=(Fo^2^+2Fc^2^)/3'
_refine_ls_weighting_scheme calc
_refine_ls_wR_factor_gt 0.0841
_refine_ls_wR_factor_ref 0.0887
_reflns_number_gt 8974
_reflns_number_total 9784
_reflns_threshold_expression >2sigma(I)
_cod_data_source_file c8cc05738a2.cif
_cod_data_source_block 1_CCDC9
_cod_depositor_comments
;
The following automatic conversions were performed:

'_symmetry_cell_setting' value 'Triclinic' changed to 'triclinic'
according to
/home/data/users/saulius/crontab/automatic-downloads/rss-feeds/RSC/lib/dictionaries/cif_core.dic
dictionary named 'cif_core.dic' version 2.4.2 from 2011-04-26.

Automatic conversion script
Id: cif_fix_values 4973 2017-02-22 13:04:09Z antanas 

 Adding full bibliography for 7122227--7122237.cif.
;
_cod_original_sg_symbol_H-M P-1
_cod_database_code 7122236

loop_
_symmetry_equiv_pos_as_xyz
'x, y, z'
'-x, -y, -z'

loop_
_atom_site_label
_atom_site_type_symbol
_atom_site_fract_x
_atom_site_fract_y
_atom_site_fract_z
_atom_site_U_iso_or_equiv
_atom_site_adp_type
_atom_site_occupancy
_atom_site_symmetry_multiplicity
_atom_site_calc_flag
_atom_site_refinement_flags
Rh1 Rh -0.189249(16) 0.647630(14) 0.744508(11) 0.01083(6) Uani 1 1 d U
Rh2 Rh -0.212779(16) 0.739873(14) 0.583597(11) 0.01083(6) Uani 1 1 d U
S2 S -0.16643(5) 0.81031(4) 0.69323(3) 0.01083(6) Uani 1 1 d U
S1 S -0.06441(5) 0.61589(4) 0.61754(3) 0.01083(6) Uani 1 1 d .
Cl1 Cl 0.86491(8) 1.02334(7) 0.82238(5) 0.0381(2) Uani 1 1 d .
Cl4 Cl 0.86663(9) 0.92499(7) 0.00047(6) 0.0446(2) Uani 1 1 d .
Cl3 Cl 1.05815(8) 0.78901(7) 0.04131(5) 0.0417(2) Uani 1 1 d .
Cl2 Cl 0.83155(9) 1.10780(7) 0.67547(5) 0.0475(3) Uani 1 1 d .
C13 C -0.2769(2) 0.5964(2) 0.85923(15) 0.0183(6) Uani 1 1 d .
C36 C 0.6969(2) 0.60795(19) 0.13786(15) 0.0155(5) Uani 1 1 d .
C26 C 0.0365(2) 0.69625(19) 0.62107(15) 0.0144(5) Uani 1 1 d .
C25 C 0.1563(2) 0.6725(2) 0.59038(17) 0.0205(6) Uani 1 1 d .
H25A H 0.1888 0.6099 0.5676 0.025 Uiso 1 1 calc R
C52 C 0.5221(3) 0.5350(2) 0.38631(16) 0.0189(6) Uani 1 1 d .
H52A H 0.5588 0.4826 0.4126 0.023 Uiso 1 1 calc R
C54 C 0.6943(2) 0.75843(19) 0.23706(15) 0.0157(5) Uani 1 1 d .
C27 C -0.3060(2) 0.5796(2) 0.68384(15) 0.0171(5) Uani 1 1 d .
H27A H -0.2653 0.5379 0.6378 0.020 Uiso 1 1 calc R
H27B H -0.3708 0.5516 0.7182 0.020 Uiso 1 1 calc R
C37 C 0.7867(2) 0.6317(2) 0.07645(16) 0.0182(6) Uani 1 1 d .
H37A H 0.8024 0.6967 0.0732 0.022 Uiso 1 1 calc R
C43 C 0.5465(2) 0.8586(2) 0.12704(16) 0.0187(6) Uani 1 1 d .
H43A H 0.5995 0.8892 0.1469 0.022 Uiso 1 1 calc R
C55 C 0.8165(2) 0.7421(2) 0.22496(16) 0.0181(6) Uani 1 1 d .
H55A H 0.8603 0.6887 0.1927 0.022 Uiso 1 1 calc R
C29 C -0.4430(2) 0.73538(19) 0.71266(15) 0.0147(5) Uani 1 1 d .
C41 C 0.6759(2) 0.5119(2) 0.13711(16) 0.0194(6) Uani 1 1 d .
H41A H 0.6156 0.4924 0.1770 0.023 Uiso 1 1 calc R
C4 C -0.3259(2) 0.7722(2) 0.50125(15) 0.0161(5) Uani 1 1 d .
C3 C -0.2227(2) 0.70512(19) 0.46721(15) 0.0154(5) Uani 1 1 d .
C48 C 0.5353(2) 0.64644(19) 0.27532(15) 0.0158(5) Uani 1 1 d .
C21 C -0.0105(2) 0.7880(2) 0.65621(15) 0.0144(5) Uani 1 1 d .
C38 C 0.8532(3) 0.5640(2) 0.02068(16) 0.0218(6) Uani 1 1 d .
H38A H 0.9145 0.5826 -0.0189 0.026 Uiso 1 1 calc R
C22 C 0.0620(2) 0.8557(2) 0.65941(16) 0.0178(5) Uani 1 1 d .
H22A H 0.0298 0.9179 0.6831 0.021 Uiso 1 1 calc R
C57 C 0.8175(3) 0.8788(2) 0.30518(17) 0.0247(6) Uani 1 1 d .
H57A H 0.8586 0.9199 0.3268 0.030 Uiso 1 1 calc R
C53 C 0.5851(2) 0.5701(2) 0.31741(16) 0.0166(5) Uani 1 1 d .
H53A H 0.6649 0.5414 0.2982 0.020 Uiso 1 1 calc R
C34 C -0.5439(2) 0.6920(2) 0.72785(16) 0.0189(6) Uani 1 1 d .
H34A H -0.5382 0.6263 0.7118 0.023 Uiso 1 1 calc R
C12 C -0.1772(3) 0.5241(2) 0.82249(15) 0.0181(6) Uani 1 1 d .
C47 C 0.4568(2) 0.7211(2) 0.11508(17) 0.0207(6) Uani 1 1 d .
H47A H 0.4468 0.6554 0.1269 0.025 Uiso 1 1 calc R
C45 C 0.4048(3) 0.8695(2) 0.04797(17) 0.0279(7) Uani 1 1 d .
H45A H 0.3610 0.9057 0.0149 0.033 Uiso 1 1 calc R
C7 C 0.0027(2) 0.7104(2) 0.42488(16) 0.0212(6) Uani 1 1 d .
H7A H 0.0222 0.7274 0.3697 0.032 Uiso 1 1 calc R
H7B H 0.0124 0.6392 0.4298 0.032 Uiso 1 1 calc R
H7C H 0.0551 0.7358 0.4518 0.032 Uiso 1 1 calc R
C18 C -0.4010(3) 0.5805(2) 0.88708(17) 0.0263(7) Uani 1 1 d .
H18A H -0.4134 0.5572 0.9408 0.040 Uiso 1 1 calc R
H18B H -0.4168 0.5318 0.8537 0.040 Uiso 1 1 calc R
H18C H -0.4543 0.6422 0.8851 0.040 Uiso 1 1 calc R
B1 B 0.6160(3) 0.6930(2) 0.19967(17) 0.0149(6) Uani 1 1 d .
C33 C -0.6523(3) 0.7431(2) 0.76594(18) 0.0241(6) Uani 1 1 d .
H33A H -0.7193 0.7116 0.7755 0.029 Uiso 1 1 calc R
C2 C -0.1219(2) 0.7544(2) 0.46046(15) 0.0162(5) Uani 1 1 d .
C56 C 0.8774(3) 0.8007(2) 0.25807(16) 0.0228(6) Uani 1 1 d .
H56A H 0.9607 0.7864 0.2480 0.027 Uiso 1 1 calc R
C30 C -0.4569(2) 0.8327(2) 0.73549(18) 0.0233(6) Uani 1 1 d .
H30A H -0.3908 0.8652 0.7243 0.028 Uiso 1 1 calc R
C42 C 0.5361(2) 0.7613(2) 0.14764(15) 0.0161(5) Uani 1 1 d .
C5 C -0.2903(2) 0.8599(2) 0.52102(16) 0.0176(6) Uani 1 1 d .
C49 C 0.4170(2) 0.6852(2) 0.30756(17) 0.0213(6) Uani 1 1 d .
H49A H 0.3788 0.7363 0.2810 0.026 Uiso 1 1 calc R
C20 C -0.0268(3) 0.7361(2) 0.84535(17) 0.0204(6) Uani 1 1 d .
H20A H -0.0053 0.7291 0.8958 0.031 Uiso 1 1 calc R
H20B H -0.0657 0.8032 0.8402 0.031 Uiso 1 1 calc R
H20C H 0.0442 0.7214 0.8034 0.031 Uiso 1 1 calc R
C11 C -0.0734(2) 0.5683(2) 0.81374(15) 0.0171(5) Uani 1 1 d .
C50 C 0.3539(3) 0.6519(2) 0.37670(17) 0.0239(6) Uani 1 1 d .
H50A H 0.2744 0.6810 0.3968 0.029 Uiso 1 1 calc R
C44 C 0.4820(3) 0.9118(2) 0.07855(17) 0.0250(6) Uani 1 1 d .
H44A H 0.4912 0.9776 0.0665 0.030 Uiso 1 1 calc R
C14 C -0.2352(2) 0.6844(2) 0.86859(15) 0.0163(5) Uani 1 1 d .
C8 C -0.2172(3) 0.6067(2) 0.43359(17) 0.0227(6) Uani 1 1 d .
H8A H -0.2238 0.6135 0.3794 0.034 Uiso 1 1 calc R
H8B H -0.2821 0.5763 0.4637 0.034 Uiso 1 1 calc R
H8C H -0.1422 0.5657 0.4356 0.034 Uiso 1 1 calc R
C51 C 0.4059(3) 0.5765(2) 0.41643(16) 0.0214(6) Uani 1 1 d .
H51A H 0.3628 0.5536 0.4637 0.026 Uiso 1 1 calc R
C17 C -0.1795(3) 0.4196(2) 0.80538(19) 0.0273(7) Uani 1 1 d .
H17A H -0.1733 0.3802 0.8516 0.041 Uiso 1 1 calc R
H17B H -0.1133 0.3954 0.7621 0.041 Uiso 1 1 calc R
H17C H -0.2534 0.4147 0.7913 0.041 Uiso 1 1 calc R
C9 C -0.4501(2) 0.7550(2) 0.51218(18) 0.0230(6) Uani 1 1 d .
H9A H -0.4792 0.7768 0.4660 0.035 Uiso 1 1 calc R
H9B H -0.4997 0.7918 0.5579 0.035 Uiso 1 1 calc R
H9C H -0.4526 0.6852 0.5198 0.035 Uiso 1 1 calc R
C16 C 0.0508(3) 0.5194(2) 0.78289(17) 0.0236(6) Uani 1 1 d .
H16A H 0.0829 0.4891 0.8259 0.035 Uiso 1 1 calc R
H16B H 0.0981 0.5680 0.7580 0.035 Uiso 1 1 calc R
H16C H 0.0528 0.4691 0.7446 0.035 Uiso 1 1 calc R
C23 C 0.1826(3) 0.8315(2) 0.62743(18) 0.0235(6) Uani 1 1 d .
H23A H 0.2327 0.8775 0.6293 0.028 Uiso 1 1 calc R
C46 C 0.3922(3) 0.7734(2) 0.06626(17) 0.0260(6) Uani 1 1 d .
H46A H 0.3397 0.7434 0.0455 0.031 Uiso 1 1 calc R
C40 C 0.7400(3) 0.4436(2) 0.08001(17) 0.0243(6) Uani 1 1 d .
H40A H 0.7214 0.3796 0.0807 0.029 Uiso 1 1 calc R
C1 C -0.1628(2) 0.84866(19) 0.49280(15) 0.0164(5) Uani 1 1 d .
C6 C -0.0905(3) 0.9252(2) 0.49837(17) 0.0229(6) Uani 1 1 d .
H6A H -0.0815 0.9639 0.4507 0.034 Uiso 1 1 calc R
H6B H -0.0130 0.8940 0.5048 0.034 Uiso 1 1 calc R
H6C H -0.1298 0.9681 0.5432 0.034 Uiso 1 1 calc R
C32 C -0.6650(2) 0.8390(2) 0.79027(17) 0.0235(6) Uani 1 1 d .
C58 C 0.6957(3) 0.8965(2) 0.32047(18) 0.0275(7) Uani 1 1 d .
H58A H 0.6528 0.9493 0.3539 0.033 Uiso 1 1 calc R
C31 C -0.5654(3) 0.8832(2) 0.77434(18) 0.0258(6) Uani 1 1 d .
H31A H -0.5717 0.9490 0.7903 0.031 Uiso 1 1 calc R
C60 C 0.7619(3) 1.0679(2) 0.76733(17) 0.0242(6) Uani 1 1 d .
H60A H 0.7051 1.1230 0.7957 0.029 Uiso 1 1 calc R
H60B H 0.7178 1.0157 0.7604 0.029 Uiso 1 1 calc R
C39 C 0.8307(3) 0.4690(2) 0.02228(17) 0.0258(7) Uani 1 1 d .
H39A H 0.8767 0.4222 -0.0156 0.031 Uiso 1 1 calc R
C59 C 0.6363(3) 0.8376(2) 0.28728(17) 0.0235(6) Uani 1 1 d .
H59A H 0.5529 0.8514 0.2989 0.028 Uiso 1 1 calc R
C19 C -0.3085(3) 0.7763(2) 0.90643(17) 0.0241(6) Uani 1 1 d .
H19A H -0.3147 0.7733 0.9627 0.036 Uiso 1 1 calc R
H19B H -0.3871 0.7835 0.8962 0.036 Uiso 1 1 calc R
H19C H -0.2716 0.8324 0.8852 0.036 Uiso 1 1 calc R
C15 C -0.1083(2) 0.6669(2) 0.84037(15) 0.0153(5) Uani 1 1 d .
C35 C -0.7827(3) 0.8948(3) 0.8319(2) 0.0332(7) Uani 1 1 d .
H35A H -0.8424 0.8525 0.8382 0.050 Uiso 1 1 calc R
H35B H -0.8044 0.9520 0.8013 0.050 Uiso 1 1 calc R
H35C H -0.7778 0.9163 0.8832 0.050 Uiso 1 1 calc R
C24 C 0.2294(2) 0.7405(2) 0.59293(18) 0.0251(6) Uani 1 1 d .
H24A H 0.3114 0.7245 0.5710 0.030 Uiso 1 1 calc R
C10 C -0.3686(3) 0.9523(2) 0.55410(19) 0.0276(7) Uani 1 1 d .
H10A H -0.3901 0.9929 0.5117 0.041 Uiso 1 1 calc R
H10B H -0.3272 0.9879 0.5829 0.041 Uiso 1 1 calc R
H10C H -0.4398 0.9364 0.5893 0.041 Uiso 1 1 calc R
C61 C 0.9440(3) 0.8880(2) 0.07164(19) 0.0339(8) Uani 1 1 d .
H61A H 0.8890 0.8693 0.1188 0.041 Uiso 1 1 calc R
H61B H 0.9775 0.9437 0.0858 0.041 Uiso 1 1 calc R
C28 C -0.3284(2) 0.6774(2) 0.67080(15) 0.0157(5) Uani 1 1 d .

loop_
_atom_site_aniso_label
_atom_site_aniso_U_11
_atom_site_aniso_U_22
_atom_site_aniso_U_33
_atom_site_aniso_U_23
_atom_site_aniso_U_13
_atom_site_aniso_U_12
Rh1 0.01102(9) 0.01176(9) 0.01033(9) -0.00050(6) -0.00264(6) -0.00332(6)
Rh2 0.01102(9) 0.01176(9) 0.01033(9) -0.00050(6) -0.00264(6) -0.00332(6)
S2 0.01102(9) 0.01176(9) 0.01033(9) -0.00050(6) -0.00264(6) -0.00332(6)
S1 0.01102(9) 0.01176(9) 0.01033(9) -0.00050(6) -0.00264(6) -0.00332(6)
Cl1 0.0372(4) 0.0440(5) 0.0328(4) -0.0118(4) -0.0175(4) 0.0093(4)
Cl4 0.0493(5) 0.0486(5) 0.0404(5) -0.0157(4) -0.0264(4) 0.0043(4)
Cl3 0.0459(5) 0.0387(5) 0.0387(5) -0.0062(4) -0.0135(4) 0.0041(4)
Cl2 0.0535(6) 0.0393(5) 0.0284(4) 0.0110(4) 0.0167(4) 0.0135(4)
C13 0.0206(14) 0.0241(14) 0.0098(12) 0.0045(11) -0.0018(11) -0.0058(11)
C36 0.0139(13) 0.0189(13) 0.0144(13) 0.0026(10) -0.0066(10) -0.0008(10)
C26 0.0153(13) 0.0164(13) 0.0143(13) 0.0021(10) -0.0056(10) -0.0075(10)
C25 0.0166(14) 0.0211(14) 0.0222(15) -0.0006(11) -0.0017(11) -0.0022(11)
C52 0.0279(15) 0.0199(14) 0.0137(13) 0.0026(11) -0.0102(11) -0.0103(12)
C54 0.0197(13) 0.0152(13) 0.0113(12) 0.0052(10) -0.0018(10) -0.0039(10)
C27 0.0161(13) 0.0247(14) 0.0139(13) -0.0028(11) -0.0049(10) -0.0108(11)
C37 0.0182(14) 0.0215(14) 0.0146(13) 0.0031(11) -0.0046(11) -0.0021(11)
C43 0.0201(14) 0.0195(14) 0.0133(13) 0.0016(11) 0.0023(11) -0.0031(11)
C55 0.0218(14) 0.0158(13) 0.0172(14) 0.0053(11) -0.0046(11) -0.0053(11)
C29 0.0148(13) 0.0189(13) 0.0107(12) 0.0004(10) -0.0044(10) -0.0018(10)
C41 0.0169(13) 0.0239(14) 0.0178(14) -0.0005(11) -0.0040(11) -0.0040(11)
C4 0.0169(13) 0.0217(14) 0.0125(13) 0.0042(11) -0.0075(10) -0.0062(11)
C3 0.0210(14) 0.0184(13) 0.0100(12) 0.0032(10) -0.0069(10) -0.0082(11)
C48 0.0166(13) 0.0168(13) 0.0144(13) -0.0016(10) -0.0025(11) -0.0051(10)
C21 0.0116(12) 0.0215(14) 0.0111(12) 0.0027(10) -0.0038(10) -0.0043(10)
C38 0.0211(14) 0.0297(16) 0.0118(13) 0.0047(11) -0.0019(11) 0.0003(12)
C22 0.0205(14) 0.0163(13) 0.0174(13) 0.0005(10) -0.0057(11) -0.0037(11)
C57 0.0371(17) 0.0270(16) 0.0164(14) 0.0046(12) -0.0119(13) -0.0163(13)
C53 0.0159(13) 0.0178(13) 0.0163(13) -0.0030(10) -0.0035(11) -0.0028(10)
C34 0.0173(14) 0.0192(14) 0.0207(14) 0.0020(11) -0.0043(11) -0.0052(11)
C12 0.0252(15) 0.0181(14) 0.0126(13) 0.0047(10) -0.0073(11) -0.0048(11)
C47 0.0185(14) 0.0205(14) 0.0209(14) 0.0007(11) -0.0027(11) -0.0002(11)
C45 0.0247(16) 0.0376(18) 0.0152(14) 0.0056(13) -0.0029(12) 0.0088(13)
C7 0.0167(14) 0.0306(16) 0.0154(14) 0.0014(12) -0.0013(11) -0.0053(12)
C18 0.0230(15) 0.0379(18) 0.0186(15) 0.0047(13) -0.0004(12) -0.0137(13)
B1 0.0139(14) 0.0148(14) 0.0147(14) 0.0021(11) -0.0015(12) -0.0010(11)
C33 0.0157(14) 0.0301(16) 0.0261(15) 0.0051(12) -0.0019(12) -0.0078(12)
C2 0.0184(13) 0.0267(15) 0.0071(12) 0.0037(10) -0.0049(10) -0.0114(11)
C56 0.0248(15) 0.0292(16) 0.0181(14) 0.0064(12) -0.0102(12) -0.0088(12)
C30 0.0153(14) 0.0217(15) 0.0327(17) -0.0057(12) -0.0032(12) -0.0051(11)
C42 0.0115(12) 0.0202(14) 0.0128(13) -0.0002(10) 0.0020(10) 0.0013(10)
C5 0.0201(14) 0.0182(14) 0.0166(13) 0.0046(11) -0.0093(11) -0.0023(11)
C49 0.0185(14) 0.0224(14) 0.0197(14) 0.0019(11) -0.0004(11) 0.0002(11)
C20 0.0235(15) 0.0239(15) 0.0189(14) -0.0002(11) -0.0114(12) -0.0089(12)
C11 0.0209(14) 0.0185(13) 0.0118(13) 0.0024(10) -0.0058(11) -0.0008(11)
C50 0.0160(14) 0.0293(16) 0.0229(15) -0.0030(12) 0.0024(11) -0.0034(12)
C44 0.0289(16) 0.0215(15) 0.0175(14) 0.0056(11) 0.0030(12) 0.0028(12)
C14 0.0194(14) 0.0195(14) 0.0094(12) 0.0003(10) -0.0034(10) -0.0018(11)
C8 0.0284(16) 0.0245(15) 0.0179(14) -0.0041(12) -0.0065(12) -0.0095(12)
C51 0.0252(15) 0.0270(15) 0.0136(13) 0.0015(11) -0.0012(11) -0.0142(12)
C17 0.0424(19) 0.0155(14) 0.0284(16) 0.0034(12) -0.0147(14) -0.0087(13)
C9 0.0158(14) 0.0311(16) 0.0256(15) 0.0039(12) -0.0082(12) -0.0088(12)
C16 0.0226(15) 0.0261(15) 0.0209(15) -0.0004(12) -0.0077(12) 0.0030(12)
C23 0.0189(14) 0.0270(15) 0.0277(16) 0.0009(12) -0.0056(12) -0.0118(12)
C46 0.0200(15) 0.0374(17) 0.0196(15) -0.0004(13) -0.0050(12) -0.0009(13)
C40 0.0292(16) 0.0211(15) 0.0245(15) -0.0053(12) -0.0102(13) -0.0031(12)
C1 0.0214(14) 0.0163(13) 0.0138(13) 0.0041(10) -0.0067(11) -0.0063(11)
C6 0.0288(16) 0.0233(15) 0.0220(15) 0.0058(12) -0.0102(12) -0.0146(12)
C32 0.0170(14) 0.0314(16) 0.0198(15) -0.0023(12) -0.0020(11) -0.0004(12)
C58 0.0376(18) 0.0245(15) 0.0204(15) -0.0054(12) -0.0064(13) -0.0043(13)
C31 0.0254(16) 0.0191(14) 0.0310(17) -0.0104(12) -0.0051(13) 0.0014(12)
C60 0.0255(15) 0.0252(15) 0.0186(14) 0.0015(12) -0.0012(12) -0.0005(12)
C39 0.0285(16) 0.0296(16) 0.0160(14) -0.0052(12) -0.0057(12) 0.0055(13)
C59 0.0228(15) 0.0276(16) 0.0186(14) -0.0013(12) -0.0024(12) -0.0032(12)
C19 0.0236(15) 0.0266(15) 0.0186(14) -0.0078(12) -0.0023(12) 0.0039(12)
C15 0.0181(13) 0.0196(13) 0.0096(12) 0.0028(10) -0.0056(10) -0.0043(11)
C35 0.0227(16) 0.0352(18) 0.0360(18) -0.0109(15) 0.0030(14) -0.0012(14)
C24 0.0118(13) 0.0308(16) 0.0317(17) -0.0012(13) -0.0017(12) -0.0056(12)
C10 0.0275(16) 0.0229(15) 0.0314(17) -0.0012(13) -0.0089(13) 0.0014(12)
C61 0.049(2) 0.0286(17) 0.0232(16) 0.0008(13) -0.0118(15) -0.0010(15)
C28 0.0093(12) 0.0272(15) 0.0105(12) -0.0034(11) -0.0050(10) 0.0011(10)

loop_
_atom_type_symbol
_atom_type_description
_atom_type_scat_dispersion_real
_atom_type_scat_dispersion_imag
_atom_type_scat_source
C C 0.0033 0.0016 'International Tables Vol C Tables 4.2.6.8 and 6.1.1.4'
H H 0.0000 0.0000 'International Tables Vol C Tables 4.2.6.8 and 6.1.1.4'
B B 0.0013 0.0007 'International Tables Vol C Tables 4.2.6.8 and 6.1.1.4'
S S 0.1246 0.1234 'International Tables Vol C Tables 4.2.6.8 and 6.1.1.4'
Rh Rh -1.1178 0.9187 'International Tables Vol C Tables 4.2.6.8 and 6.1.1.4'
Cl Cl 0.1484 0.1585 'International Tables Vol C Tables 4.2.6.8 and 6.1.1.4'

loop_
_geom_angle_atom_site_label_1
_geom_angle_atom_site_label_2
_geom_angle_atom_site_label_3
_geom_angle
C12 Rh1 C15 64.59(10)
C12 Rh1 C14 64.47(10)
C15 Rh1 C14 38.89(10)
C12 Rh1 C11 38.58(10)
C15 Rh1 C11 38.03(10)
C14 Rh1 C11 64.16(10)
C12 Rh1 C13 38.65(10)
C15 Rh1 C13 64.04(10)
C14 Rh1 C13 37.71(10)
C11 Rh1 C13 63.95(10)
C12 Rh1 C27 91.64(10)
C15 Rh1 C27 154.45(10)
C14 Rh1 C27 123.72(10)
C11 Rh1 C27 125.33(10)
C13 Rh1 C27 91.76(10)
C12 Rh1 C28 123.10(10)
C15 Rh1 C28 156.88(10)
C14 Rh1 C28 120.94(10)
C11 Rh1 C28 159.85(10)
C13 Rh1 C28 107.14(10)
C27 Rh1 C28 34.60(10)
C12 Rh1 S1 113.46(8)
C15 Rh1 S1 118.17(7)
C14 Rh1 S1 156.82(7)
C11 Rh1 S1 99.24(7)
C13 Rh1 S1 150.89(8)
C27 Rh1 S1 78.72(7)
C28 Rh1 S1 80.39(7)
C12 Rh1 S2 157.63(7)
C15 Rh1 S2 93.04(7)
C14 Rh1 S2 98.45(7)
C11 Rh1 S2 122.23(8)
C13 Rh1 S2 132.64(8)
C27 Rh1 S2 110.37(7)
C28 Rh1 S2 77.46(7)
S1 Rh1 S2 76.16(2)
C12 Rh1 Rh2 152.17(7)
C15 Rh1 Rh2 140.28(7)
C14 Rh1 Rh2 140.78(7)
C11 Rh1 Rh2 147.27(7)
C13 Rh1 Rh2 148.11(7)
C27 Rh1 Rh2 65.14(7)
C28 Rh1 Rh2 41.66(7)
S1 Rh1 Rh2 49.594(15)
S2 Rh1 Rh2 49.223(15)
C28 Rh2 C3 113.74(10)
C28 Rh2 C5 116.45(10)
C3 Rh2 C5 64.59(10)
C28 Rh2 C4 98.25(10)
C3 Rh2 C4 38.28(10)
C5 Rh2 C4 38.37(10)
C28 Rh2 C2 151.81(10)
C3 Rh2 C2 38.88(10)
C5 Rh2 C2 64.02(10)
C4 Rh2 C2 64.01(10)
C28 Rh2 C1 155.14(10)
C3 Rh2 C1 63.84(10)
C5 Rh2 C1 38.91(10)
C4 Rh2 C1 63.95(10)
C2 Rh2 C1 36.97(10)
C28 Rh2 S2 82.62(7)
C3 Rh2 S2 163.46(7)
C5 Rh2 S2 106.83(7)
C4 Rh2 S2 141.18(8)
C2 Rh2 S2 125.16(7)
C1 Rh2 S2 100.38(7)
C28 Rh2 S1 84.41(7)
C3 Rh2 S1 106.57(7)
C5 Rh2 S1 159.05(8)
C4 Rh2 S1 142.47(8)
C2 Rh2 S1 96.86(7)
C1 Rh2 S1 120.37(7)
S2 Rh2 S1 76.35(2)
C28 Rh2 Rh1 47.43(7)
C3 Rh2 Rh1 143.32(7)
C5 Rh2 Rh1 147.95(7)
C4 Rh2 Rh1 145.65(7)
C2 Rh2 Rh1 145.19(7)
C1 Rh2 Rh1 148.15(7)
S2 Rh2 Rh1 50.216(15)
S1 Rh2 Rh1 48.865(15)
C21 S2 Rh2 95.91(9)
C21 S2 Rh1 98.17(9)
Rh2 S2 Rh1 80.561(19)
C26 S1 Rh1 98.87(9)
C26 S1 Rh2 95.60(9)
Rh1 S1 Rh2 81.54(2)
C14 C13 C12 108.2(2)
C14 C13 C18 125.3(3)
C12 C13 C18 126.4(3)
C14 C13 Rh1 70.24(15)
C12 C13 Rh1 69.44(15)
C18 C13 Rh1 128.8(2)
C41 C36 C37 115.4(2)
C41 C36 B1 123.9(2)
C37 C36 B1 120.4(2)
C25 C26 C21 119.7(2)
C25 C26 S1 123.3(2)
C21 C26 S1 116.9(2)
C26 C25 C24 120.1(3)
C51 C52 C53 119.9(3)
C55 C54 C59 114.6(3)
C55 C54 B1 126.0(2)
C59 C54 B1 119.4(2)
C28 C27 Rh1 74.27(15)
C38 C37 C36 122.6(3)
C44 C43 C42 122.5(3)
C56 C55 C54 123.1(3)
C30 C29 C34 117.0(2)
C30 C29 C28 123.8(2)
C34 C29 C28 119.2(2)
C40 C41 C36 122.6(3)
C3 C4 C5 108.0(2)
C3 C4 C9 126.0(3)
C5 C4 C9 126.1(3)
C3 C4 Rh2 69.73(14)
C5 C4 Rh2 69.99(14)
C9 C4 Rh2 127.21(19)
C4 C3 C2 108.0(2)
C4 C3 C8 126.9(2)
C2 C3 C8 124.6(3)
C4 C3 Rh2 71.99(15)
C2 C3 Rh2 72.49(14)
C8 C3 Rh2 127.71(19)
C53 C48 C49 115.3(2)
C53 C48 B1 120.9(2)
C49 C48 B1 123.5(2)
C22 C21 C26 120.4(2)
C22 C21 S2 124.0(2)
C26 C21 S2 115.57(19)
C39 C38 C37 120.4(3)
C21 C22 C23 119.4(3)
C56 C57 C58 118.6(3)
C52 C53 C48 122.7(3)
C33 C34 C29 121.3(3)
C13 C12 C11 107.2(2)
C13 C12 C17 126.5(3)
C11 C12 C17 125.9(3)
C13 C12 Rh1 71.91(15)
C11 C12 Rh1 71.26(15)
C17 C12 Rh1 127.44(19)
C46 C47 C42 122.8(3)
C44 C45 C46 119.1(3)
C42 B1 C48 112.2(2)
C42 B1 C36 103.8(2)
C48 B1 C36 112.0(2)
C42 B1 C54 111.0(2)
C48 B1 C54 104.5(2)
C36 B1 C54 113.4(2)
C32 C33 C34 121.4(3)
C1 C2 C3 108.1(2)
C1 C2 C7 126.9(2)
C3 C2 C7 124.9(3)
C1 C2 Rh2 71.85(15)
C3 C2 Rh2 68.63(14)
C7 C2 Rh2 125.14(19)
C57 C56 C55 120.3(3)
C29 C30 C31 121.5(3)
C43 C42 C47 115.2(2)
C43 C42 B1 124.5(2)
C47 C42 B1 120.1(2)
C4 C5 C1 107.6(2)
C4 C5 C10 127.0(3)
C1 C5 C10 125.0(3)
C4 C5 Rh2 71.64(15)
C1 C5 Rh2 72.49(15)
C10 C5 Rh2 127.8(2)
C50 C49 C48 122.7(3)
C15 C11 C12 108.5(2)
C15 C11 C16 125.1(3)
C12 C11 C16 126.4(3)
C15 C11 Rh1 70.44(15)
C12 C11 Rh1 70.16(15)
C16 C11 Rh1 125.77(19)
C51 C50 C49 120.4(3)
C45 C44 C43 120.4(3)
C13 C14 C15 108.1(2)
C13 C14 C19 125.7(3)
C15 C14 C19 126.0(3)
C13 C14 Rh1 72.05(15)
C15 C14 Rh1 70.22(14)
C19 C14 Rh1 126.82(19)
C50 C51 C52 119.1(3)
C22 C23 C24 120.2(3)
C47 C46 C45 120.0(3)
C41 C40 C39 120.1(3)
C2 C1 C5 108.1(2)
C2 C1 C6 126.9(3)
C5 C1 C6 125.0(3)
C2 C1 Rh2 71.19(15)
C5 C1 Rh2 68.60(14)
C6 C1 Rh2 125.64(19)
C33 C32 C31 117.7(3)
C33 C32 C35 121.6(3)
C31 C32 C35 120.7(3)
C59 C58 C57 120.4(3)
C32 C31 C30 121.1(3)
Cl1 C60 Cl2 111.08(17)
C38 C39 C40 118.9(3)
C58 C59 C54 122.9(3)
C11 C15 C14 107.9(2)
C11 C15 C20 125.3(2)
C14 C15 C20 126.6(2)
C11 C15 Rh1 71.52(15)
C14 C15 Rh1 70.88(14)
C20 C15 Rh1 127.71(18)
C25 C24 C23 120.1(3)
Cl4 C61 Cl3 112.83(18)
C27 C28 C29 118.9(2)
C27 C28 Rh2 119.53(19)
C29 C28 Rh2 121.12(19)
C27 C28 Rh1 71.13(15)
C29 C28 Rh1 113.95(17)
Rh2 C28 Rh1 90.91(10)

loop_
_geom_bond_atom_site_label_1
_geom_bond_atom_site_label_2
_geom_bond_distance
Rh1 C12 2.176(3)
Rh1 C15 2.177(3)
Rh1 C14 2.186(3)
Rh1 C11 2.191(3)
Rh1 C13 2.209(3)
Rh1 C27 2.272(2)
Rh1 C28 2.311(2)
Rh1 S1 2.3892(6)
Rh1 S2 2.4444(6)
Rh1 Rh2 3.1378(3)
Rh2 C28 2.086(3)
Rh2 C3 2.160(3)
Rh2 C5 2.168(3)
Rh2 C4 2.190(3)
Rh2 C2 2.212(3)
Rh2 C1 2.220(3)
Rh2 S2 2.4087(6)
Rh2 S1 2.4156(6)
S2 C21 1.790(3)
S1 C26 1.783(3)
Cl1 C60 1.758(3)
Cl4 C61 1.741(3)
Cl3 C61 1.757(3)
Cl2 C60 1.761(3)
C13 C14 1.420(4)
C13 C12 1.451(4)
C13 C18 1.493(4)
C36 C41 1.399(4)
C36 C37 1.408(4)
C36 B1 1.646(4)
C26 C25 1.385(4)
C26 C21 1.401(4)
C25 C24 1.394(4)
C52 C51 1.388(4)
C52 C53 1.394(4)
C54 C55 1.396(4)
C54 C59 1.409(4)
C54 B1 1.653(4)
C27 C28 1.363(4)
C37 C38 1.384(4)
C43 C44 1.394(4)
C43 C42 1.408(4)
C55 C56 1.397(4)
C29 C30 1.393(4)
C29 C34 1.399(4)
C29 C28 1.496(4)
C41 C40 1.396(4)
C4 C3 1.427(4)
C4 C5 1.432(4)
C4 C9 1.501(4)
C3 C2 1.456(4)
C3 C8 1.491(4)
C48 C53 1.405(4)
C48 C49 1.405(4)
C48 B1 1.639(4)
C21 C22 1.388(4)
C38 C39 1.388(4)
C22 C23 1.398(4)
C57 C56 1.375(4)
C57 C58 1.387(5)
C34 C33 1.388(4)
C12 C11 1.443(4)
C12 C17 1.497(4)
C47 C46 1.394(4)
C47 C42 1.407(4)
C45 C44 1.382(5)
C45 C46 1.389(5)
C7 C2 1.496(4)
B1 C42 1.643(4)
C33 C32 1.384(4)
C2 C1 1.405(4)
C30 C31 1.390(4)
C5 C1 1.462(4)
C5 C10 1.495(4)
C49 C50 1.388(4)
C20 C15 1.492(4)
C11 C15 1.423(4)
C11 C16 1.496(4)
C50 C51 1.383(4)
C14 C15 1.452(4)
C14 C19 1.496(4)
C23 C24 1.388(4)
C40 C39 1.386(4)
C1 C6 1.494(4)
C32 C31 1.392(4)
C32 C35 1.510(4)
C58 C59 1.388(4)
